data_7124216
loop_
_publ_author_name
'Ito, Jun-ichi'
'Ishihara, Takahiro'
'Fukuoka, Takaki'
'Binti Mat Napi, Siti Rokiah'
'Kameo, Hajime'
'Nishiyama, Hisao'

_publ_section_title
;
 Modulation of Coordination Geometry of NCN and NCNC Rh Complexes for
 Ambidextrous Chiral Catalysts
;
_journal_name_full 'Chemical Communications'
_journal_paper_doi 10.1039/C9CC06520B
_journal_year 2019
_chemical_absolute_configuration rm
_chemical_formula_sum 'C56 H66 N4 O5 Rh2'
_chemical_formula_weight 1080.94
_space_group_crystal_system orthorhombic
_space_group_IT_number 18
_space_group_name_Hall 'P 2 2ab'
_space_group_name_H-M_alt 'P 21 21 2'
_symmetry_space_group_name_Hall 'P 2 2ab'
_symmetry_space_group_name_H-M 'P 21 21 2'
_atom_sites_solution_hydrogens mixed
_audit_update_record
;
2016-09-30 deposited with the CCDC.    2019-09-18 downloaded from the CCDC.
;
_cell_angle_alpha 90
_cell_angle_beta 90
_cell_angle_gamma 90
_cell_formula_units_Z 2
_cell_length_a 12.3574(6)
_cell_length_b 17.1055(8)
_cell_length_c 11.4148(6)
_cell_measurement_reflns_used 9987
_cell_measurement_temperature 93.(2)
_cell_measurement_theta_max 25.0535
_cell_measurement_theta_min 2.7053
_cell_volume 2412.9(2)
_computing_cell_refinement 'SAINT V8.32B (Bruker AXS Inc., 2013)'
_computing_data_collection 'Bruker Instrument Service v3.0.29'
_computing_data_reduction 'SAINT V8.32B (Bruker AXS Inc., 2013)'
_computing_molecular_graphics 'XSHELL V6.3.1 (Bruke AXS)'
_computing_publication_material 'Generate Report (Bruker AXS)'
_computing_structure_refinement 'SHELXL-2014/7 (Sheldrick, 2014)'
_diffrn_ambient_temperature 93.(2)
_diffrn_detector_area_resol_mean 10.4167
_diffrn_measured_fraction_theta_full 0.997
_diffrn_measured_fraction_theta_max 0.997
_diffrn_measurement_device_type 'Bruker D8 goniometer'
_diffrn_measurement_method 'omega scans'
_diffrn_radiation_monochromator graphite
_diffrn_radiation_type MoK\a
_diffrn_radiation_wavelength 0.71073
_diffrn_reflns_av_R_equivalents 0.0366
_diffrn_reflns_av_unetI/netI 0.0329
_diffrn_reflns_limit_h_max 14
_diffrn_reflns_limit_h_min -14
_diffrn_reflns_limit_k_max 20
_diffrn_reflns_limit_k_min -20
_diffrn_reflns_limit_l_max 13
_diffrn_reflns_limit_l_min -13
_diffrn_reflns_number 16600
_diffrn_reflns_theta_full 25.05
_diffrn_reflns_theta_max 25.05
_diffrn_reflns_theta_min 2.38
_diffrn_source 'sealed tube'
_exptl_absorpt_coefficient_mu 0.738
_exptl_absorpt_correction_T_max 0.81
_exptl_absorpt_correction_T_min 0.69
_exptl_absorpt_correction_type empirical
_exptl_absorpt_process_details 'SADABS V2012/1 (Bruker AXS Inc.)'
_exptl_crystal_colour 'clear pale yellow'
_exptl_crystal_density_diffrn 1.488
_exptl_crystal_density_method 'not measured'
_exptl_crystal_description prism
_exptl_crystal_F_000 1120
_exptl_crystal_size_max 0.600
_exptl_crystal_size_mid 0.600
_exptl_crystal_size_min 0.300
_refine_diff_density_max 0.472
_refine_diff_density_min -0.295
_refine_ls_abs_structure_details
;

Flack x determined using 1796 quotients [(I+)-(I-)]/[(I+)+(I-)]
(Parsons, Flack and Wagner, Acta Cryst. B69 (2013) 249-259).
;
_refine_ls_abs_structure_Flack 0.043(12)
_refine_ls_extinction_method none
_refine_ls_goodness_of_fit_ref 1.370
_refine_ls_hydrogen_treatment mixed
_refine_ls_matrix_type full
_refine_ls_number_parameters 319
_refine_ls_number_reflns 4265
_refine_ls_number_restraints 0
_refine_ls_restrained_S_all 1.370
_refine_ls_R_factor_all 0.0214
_refine_ls_R_factor_gt 0.0210
_refine_ls_shift/su_max 0.026
_refine_ls_shift/su_mean 0.001
_refine_ls_structure_factor_coef Fsqd
_refine_ls_weighting_details 'w=1/[\s^2^(Fo^2^)+(0.0200P)^2^] where P=(Fo^2^+2Fc^2^)/3'
_refine_ls_weighting_scheme calc
_refine_ls_wR_factor_gt 0.0549
_refine_ls_wR_factor_ref 0.0551
_reflns_number_gt 4208
_reflns_number_total 4265
_reflns_threshold_expression 'I > 2\s(I)'
_cod_data_source_file c9cc06520b2.cif
_cod_data_source_block Nishiyama_ito10
_cod_database_code 7124216

loop_
_space_group_symop_operation_xyz
'x, y, z'
'-x, -y, z'
'-x+1/2, y+1/2, -z'
'x+1/2, -y+1/2, -z'

loop_
_atom_site_type_symbol
_atom_site_label
_atom_site_fract_x
_atom_site_fract_y
_atom_site_fract_z
_atom_site_U_iso_or_equiv
_atom_site_adp_type
_atom_site_calc_flag
_atom_site_refinement_flags_adp
_atom_site_refinement_flags_occupancy
_atom_site_refinement_flags_posn
_atom_site_occupancy
C C1 -0.0629(2) 0.13374(19) 0.2239(3) 0.0120(6) Uani d . . . 1
C C2 -0.0226(2) 0.11957(17) 0.1131(3) 0.0144(6) Uani d . . . 1
C C3 -0.0918(2) 0.12050(18) 0.0158(3) 0.0166(7) Uani d . . . 1
C C4 -0.2008(3) 0.13713(19) 0.0359(3) 0.0169(7) Uani d . . . 1
H H4 -0.2487 0.138 -0.0292 0.02 Uiso calc U . R 1
C C5 -0.2429(2) 0.15252(17) 0.1465(3) 0.0176(7) Uani d . . . 1
C C6 -0.1726(3) 0.15044(17) 0.2425(3) 0.0147(7) Uani d . . . 1
C C7 -0.0500(3) 0.1097(2) -0.1065(3) 0.0212(7) Uani d . . . 1
H H7A -0.1091 0.0925 -0.1575 0.032 Uiso calc U . R 1
H H7B 0.0075 0.0702 -0.1064 0.032 Uiso calc U . R 1
H H7C -0.0209 0.1594 -0.1354 0.032 Uiso calc U . R 1
C C8 -0.3608(3) 0.1722(2) 0.1617(3) 0.0249(8) Uani d . . . 1
H H8A -0.3676 0.2257 0.1916 0.037 Uiso calc U . R 1
H H8B -0.3937 0.1357 0.2174 0.037 Uiso calc U . R 1
H H8C -0.3977 0.1682 0.086 0.037 Uiso calc U . R 1
C C9 0.0981(2) 0.11193(19) 0.1051(3) 0.0162(7) Uani d . . . 1
H H9A 0.1299 0.162 0.0788 0.019 Uiso calc U . R 1
H H9B 0.1171 0.0711 0.0471 0.019 Uiso calc U . R 1
C C10 0.3128(3) 0.04223(19) 0.3134(3) 0.0200(7) Uani d . . . 1
H H10A 0.2981 -0.0097 0.281 0.03 Uiso calc U . R 1
H H10B 0.2804 0.0464 0.3915 0.03 Uiso calc U . R 1
H H10C 0.3912 0.0501 0.3193 0.03 Uiso calc U . R 1
C C11 0.2647(2) 0.10404(19) 0.2339(3) 0.0131(6) Uani d . . . 1
H H11 0.2755 0.1559 0.2725 0.016 Uiso calc U . R 1
C C12 0.3211(2) 0.10679(19) 0.1158(3) 0.0146(7) Uani d . . . 1
C C13 0.3345(3) 0.03882(19) 0.0508(3) 0.0195(7) Uani d . . . 1
H H13 0.3119 -0.0099 0.0823 0.023 Uiso calc U . R 1
C C14 0.3808(3) 0.0417(2) -0.0600(3) 0.0223(7) Uani d . . . 1
H H14 0.3873 -0.0048 -0.1051 0.027 Uiso calc U . R 1
C C15 0.4175(3) 0.1121(2) -0.1048(3) 0.0230(8) Uani d . . . 1
H H15 0.4512 0.1139 -0.1795 0.028 Uiso calc U . R 1
C C16 0.4051(3) 0.1790(2) -0.0412(3) 0.0199(7) Uani d . . . 1
H H16 0.4289 0.2275 -0.0724 0.024 Uiso calc U . R 1
C C17 0.3574(2) 0.17621(18) 0.0699(3) 0.0176(7) Uani d . . . 1
H H17 0.3499 0.223 0.1141 0.021 Uiso calc U . R 1
C C18 -0.2045(2) 0.1640(2) 0.3678(3) 0.0179(7) Uani d . . . 1
H H18A -0.2545 0.122 0.3933 0.022 Uiso calc U . R 1
H H18B -0.2432 0.2145 0.3743 0.022 Uiso calc U . R 1
C C19 -0.0496(3) 0.23371(18) 0.6267(3) 0.0189(7) Uani d . . . 1
H H19A 0.0171 0.2027 0.6278 0.028 Uiso calc U . R 1
H H19B -0.1058 0.2066 0.6716 0.028 Uiso calc U . R 1
H H19C -0.0359 0.285 0.6618 0.028 Uiso calc U . R 1
C C20 -0.0872(2) 0.24418(17) 0.5014(3) 0.0151(7) Uani d . . . 1
H H20 -0.1566 0.2741 0.5012 0.018 Uiso calc U . R 1
C C21 -0.0057(2) 0.28671(17) 0.4269(3) 0.0134(6) Uani d . . . 1
C C22 0.0581(2) 0.24359(17) 0.3481(3) 0.0137(6) Uani d . . . 1
C C23 0.1350(2) 0.28486(18) 0.2835(3) 0.0158(7) Uani d . . . 1
H H23 0.1761 0.258 0.2258 0.019 Uiso calc U . R 1
C C24 0.1532(3) 0.36370(18) 0.3009(3) 0.0183(7) Uani d . . . 1
H H24 0.2088 0.3894 0.2583 0.022 Uiso calc U . R 1
C C25 0.0913(3) 0.40534(19) 0.3794(3) 0.0205(8) Uani d . . . 1
H H25 0.1037 0.4596 0.3906 0.025 Uiso calc U . R 1
C C26 0.0109(3) 0.36752(19) 0.4420(3) 0.0188(7) Uani d . . . 1
H H26 -0.0331 0.3961 0.4951 0.023 Uiso calc U . R 1
C C27 0.1633(2) 0.06565(18) 0.5756(3) 0.0152(7) Uani d . . . 1
C C28 0.2188(3) 0.0819(2) 0.6902(3) 0.0223(8) Uani d . . . 1
H H28A 0.2896 0.1057 0.6754 0.033 Uiso calc U . R 1
H H28B 0.2285 0.0328 0.7332 0.033 Uiso calc U . R 1
H H28C 0.1744 0.1178 0.7368 0.033 Uiso calc U . R 1
N N1 0.1432(2) 0.09025(17) 0.2235(2) 0.0126(6) Uani d . . . 1
N N2 -0.1062(2) 0.16498(15) 0.4472(2) 0.0141(6) Uani d . . . 1
O O1 0.14029(16) 0.12380(13) 0.51332(18) 0.0160(5) Uani d . . . 1
O O2 0.14516(18) -0.00481(12) 0.54891(19) 0.0195(5) Uani d . . . 1
O O3 0 0 0.3909(3) 0.0136(7) Uani d T P S 1
Rh Rh1 0.03314(2) 0.12905(2) 0.35583(2) 0.01025(9) Uani d . . . 1
H H1 0.137(3) 0.048(2) 0.219(3) 0.015 Uiso d U . . 1
H H3 0.056(4) -0.003(3) 0.446(4) 0.077(18) Uiso d . . . 1
H H2 -0.118(3) 0.131(2) 0.502(3) 0.015(8) Uiso d . . . 1

loop_
_atom_site_aniso_label
_atom_site_aniso_U_11
_atom_site_aniso_U_22
_atom_site_aniso_U_33
_atom_site_aniso_U_12
_atom_site_aniso_U_13
_atom_site_aniso_U_23
C1 0.0116(14) 0.0080(13) 0.0163(15) -0.0021(13) -0.0024(12) 0.0029(14)
C2 0.0131(15) 0.0134(14) 0.0167(16) -0.0020(14) -0.0006(12) 0.0012(13)
C3 0.0181(16) 0.0129(15) 0.0188(15) -0.0024(14) -0.0051(13) 0.0010(15)
C4 0.0157(15) 0.0166(16) 0.0183(16) -0.0017(14) -0.0063(13) 0.0009(15)
C5 0.0142(15) 0.0152(15) 0.0235(17) -0.0013(12) -0.0038(15) 0.0035(15)
C6 0.0152(16) 0.0097(15) 0.0193(17) -0.0031(12) 0.0018(14) 0.0008(13)
C7 0.0211(17) 0.0296(18) 0.0129(15) -0.0013(15) -0.0052(13) 0.0010(15)
C8 0.0155(16) 0.0309(18) 0.028(2) 0.0038(15) -0.0035(15) -0.0014(17)
C9 0.0168(16) 0.0210(18) 0.0108(15) -0.0005(14) -0.0010(12) 0.0005(14)
C10 0.0143(16) 0.0256(18) 0.0200(17) 0.0025(14) -0.0020(14) 0.0000(15)
C11 0.0062(14) 0.0170(15) 0.0160(15) -0.0016(12) 0.0002(12) -0.0003(13)
C12 0.0099(14) 0.0196(16) 0.0145(16) 0.0010(13) -0.0039(12) 0.0003(13)
C13 0.0166(16) 0.0208(17) 0.0211(18) -0.0013(13) 0.0019(14) 0.0002(15)
C14 0.0162(16) 0.0252(18) 0.0255(18) 0.0012(15) -0.0009(14) -0.0073(16)
C15 0.0129(16) 0.040(2) 0.0164(17) -0.0002(15) 0.0008(13) 0.0012(16)
C16 0.0146(16) 0.0237(17) 0.0216(18) -0.0001(14) -0.0002(14) 0.0092(15)
C17 0.0123(15) 0.0181(16) 0.0225(18) 0.0002(13) -0.0041(14) -0.0021(15)
C18 0.0082(14) 0.0244(16) 0.0211(18) 0.0008(12) -0.0023(14) -0.0052(16)
C19 0.0232(16) 0.0185(15) 0.0150(16) 0.0020(13) 0.0047(14) -0.0016(14)
C20 0.0166(15) 0.0112(14) 0.0173(17) 0.0030(13) 0.0012(13) -0.0042(13)
C21 0.0154(15) 0.0131(14) 0.0118(15) 0.0017(12) -0.0015(13) 0.0010(13)
C22 0.0123(13) 0.0140(13) 0.0148(15) 0.0011(12) -0.0049(13) 0.0021(14)
C23 0.0134(15) 0.0159(15) 0.0182(16) 0.0028(13) 0.0016(14) 0.0035(14)
C24 0.0161(16) 0.0163(16) 0.0227(17) -0.0030(14) 0.0019(13) 0.0044(15)
C25 0.0235(17) 0.0127(15) 0.025(2) -0.0027(14) -0.0058(16) -0.0002(15)
C26 0.0211(16) 0.0174(15) 0.0177(16) 0.0033(14) 0.0004(13) -0.0011(15)
C27 0.0117(15) 0.0188(17) 0.0151(16) 0.0016(13) 0.0002(13) -0.0006(15)
C28 0.0255(19) 0.0224(18) 0.0191(18) 0.0043(15) -0.0074(15) -0.0010(15)
N1 0.0116(13) 0.0130(13) 0.0133(14) -0.0005(12) -0.0011(11) -0.0009(12)
N2 0.0154(13) 0.0105(12) 0.0165(14) -0.0003(11) 0.0025(12) 0.0014(12)
O1 0.0168(10) 0.0159(11) 0.0153(11) 0.0022(10) -0.0034(9) 0.0011(11)
O2 0.0229(12) 0.0150(11) 0.0206(12) 0.0006(9) -0.0052(11) 0.0001(10)
O3 0.0142(15) 0.0141(14) 0.0125(16) -0.0002(12) 0 0
Rh1 0.01003(13) 0.01043(13) 0.01031(13) 0.00025(9) -0.00041(9) 0.00034(10)

loop_
_atom_type_symbol
_atom_type_description
_atom_type_scat_dispersion_real
_atom_type_scat_dispersion_imag
_atom_type_scat_source
C C 0.0033 0.0016 'International Tables Vol C Tables 4.2.6.8 and 6.1.1.4'
H H 0.0000 0.0000 'International Tables Vol C Tables 4.2.6.8 and 6.1.1.4'
N N 0.0061 0.0033 'International Tables Vol C Tables 4.2.6.8 and 6.1.1.4'
O O 0.0106 0.0060 'International Tables Vol C Tables 4.2.6.8 and 6.1.1.4'
Rh Rh -1.1178 0.9187 'International Tables Vol C Tables 4.2.6.8 and 6.1.1.4'

loop_
_geom_angle_atom_site_label_1
_geom_angle_atom_site_label_2
_geom_angle_atom_site_label_3
_geom_angle_site_symmetry_1
_geom_angle_site_symmetry_3
_geom_angle
C2 C1 C6 . . 121.6(3)
C2 C1 Rh1 . . 119.2(2)
C6 C1 Rh1 . . 119.2(2)
C1 C2 C3 . . 120.2(3)
C1 C2 C9 . . 115.4(3)
C3 C2 C9 . . 124.0(3)
C4 C3 C2 . . 117.5(3)
C4 C3 C7 . . 120.7(3)
C2 C3 C7 . . 121.7(3)
C3 C4 C5 . . 123.3(3)
C3 C4 H4 . . 118.4
C5 C4 H4 . . 118.4
C4 C5 C6 . . 118.4(3)
C4 C5 C8 . . 120.6(3)
C6 C5 C8 . . 121.1(3)
C1 C6 C5 . . 119.1(3)
C1 C6 C18 . . 115.5(3)
C5 C6 C18 . . 125.4(3)
C3 C7 H7A . . 109.5
C3 C7 H7B . . 109.5
H7A C7 H7B . . 109.5
C3 C7 H7C . . 109.5
H7A C7 H7C . . 109.5
H7B C7 H7C . . 109.5
C5 C8 H8A . . 109.5
C5 C8 H8B . . 109.5
H8A C8 H8B . . 109.5
C5 C8 H8C . . 109.5
H8A C8 H8C . . 109.5
H8B C8 H8C . . 109.5
C2 C9 N1 . . 109.5(3)
C2 C9 H9A . . 109.8
N1 C9 H9A . . 109.8
C2 C9 H9B . . 109.8
N1 C9 H9B . . 109.8
H9A C9 H9B . . 108.2
C11 C10 H10A . . 109.5
C11 C10 H10B . . 109.5
H10A C10 H10B . . 109.5
C11 C10 H10C . . 109.5
H10A C10 H10C . . 109.5
H10B C10 H10C . . 109.5
C10 C11 N1 . . 109.0(3)
C10 C11 C12 . . 111.9(2)
N1 C11 C12 . . 112.8(2)
C10 C11 H11 . . 107.6
N1 C11 H11 . . 107.6
C12 C11 H11 . . 107.6
C17 C12 C13 . . 118.7(3)
C17 C12 C11 . . 121.0(3)
C13 C12 C11 . . 120.2(3)
C14 C13 C12 . . 120.4(3)
C14 C13 H13 . . 119.8
C12 C13 H13 . . 119.8
C15 C14 C13 . . 120.1(3)
C15 C14 H14 . . 120.0
C13 C14 H14 . . 120.0
C16 C15 C14 . . 119.7(3)
C16 C15 H15 . . 120.1
C14 C15 H15 . . 120.1
C15 C16 C17 . . 120.1(3)
C15 C16 H16 . . 119.9
C17 C16 H16 . . 119.9
C12 C17 C16 . . 120.8(3)
C12 C17 H17 . . 119.6
C16 C17 H17 . . 119.6
C6 C18 N2 . . 111.1(3)
C6 C18 H18A . . 109.4
N2 C18 H18A . . 109.4
C6 C18 H18B . . 109.4
N2 C18 H18B . . 109.4
H18A C18 H18B . . 108.0
C20 C19 H19A . . 109.5
C20 C19 H19B . . 109.5
H19A C19 H19B . . 109.5
C20 C19 H19C . . 109.5
H19A C19 H19C . . 109.5
H19B C19 H19C . . 109.5
N2 C20 C21 . . 107.8(2)
N2 C20 C19 . . 109.2(2)
C21 C20 C19 . . 112.7(3)
N2 C20 H20 . . 109.0
C21 C20 H20 . . 109.0
C19 C20 H20 . . 109.0
C26 C21 C22 . . 120.8(3)
C26 C21 C20 . . 120.2(3)
C22 C21 C20 . . 118.9(3)
C23 C22 C21 . . 117.1(3)
C23 C22 Rh1 . . 128.9(2)
C21 C22 Rh1 . . 113.7(2)
C24 C23 C22 . . 121.9(3)
C24 C23 H23 . . 119.1
C22 C23 H23 . . 119.1
C25 C24 C23 . . 120.6(3)
C25 C24 H24 . . 119.7
C23 C24 H24 . . 119.7
C24 C25 C26 . . 119.5(3)
C24 C25 H25 . . 120.2
C26 C25 H25 . . 120.2
C25 C26 C21 . . 120.0(3)
C25 C26 H26 . . 120.0
C21 C26 H26 . . 120.0
O1 C27 O2 . . 125.4(3)
O1 C27 C28 . . 116.7(3)
O2 C27 C28 . . 117.9(3)
C27 C28 H28A . . 109.5
C27 C28 H28B . . 109.5
H28A C28 H28B . . 109.5
C27 C28 H28C . . 109.5
H28A C28 H28C . . 109.5
H28B C28 H28C . . 109.5
C9 N1 C11 . . 113.3(3)
C9 N1 Rh1 . . 108.79(18)
C11 N1 Rh1 . . 121.6(2)
C9 N1 H1 . . 98.(3)
C11 N1 H1 . . 105.(3)
Rh1 N1 H1 . . 107.(3)
C20 N2 C18 . . 112.4(2)
C20 N2 Rh1 . . 109.78(19)
C18 N2 Rh1 . . 110.90(19)
C20 N2 H2 . . 109.(2)
C18 N2 H2 . . 107.(2)
Rh1 N2 H2 . . 108.(2)
C27 O1 Rh1 . . 128.4(2)
Rh1 O3 Rh1 . 2 159.76(15)
Rh1 O3 H3 . . 92.(3)
Rh1 O3 H3 2 . 101.(4)
C1 Rh1 C22 . . 91.16(13)
C1 Rh1 N2 . . 82.56(12)
C22 Rh1 N2 . . 82.01(11)
C1 Rh1 N1 . . 81.49(12)
C22 Rh1 N1 . . 100.15(12)
N2 Rh1 N1 . . 163.94(10)
C1 Rh1 O1 . . 178.12(10)
C22 Rh1 O1 . . 89.04(11)
N2 Rh1 O1 . . 95.62(9)
N1 Rh1 O1 . . 100.32(9)
C1 Rh1 O3 . . 93.85(11)
C22 Rh1 O3 . . 172.26(12)
N2 Rh1 O3 . . 92.79(8)
N1 Rh1 O3 . . 86.43(10)
O1 Rh1 O3 . . 85.76(8)

loop_
_geom_bond_atom_site_label_1
_geom_bond_atom_site_label_2
_geom_bond_site_symmetry_2
_geom_bond_distance
C1 C2 . 1.382(4)
C1 C6 . 1.402(4)
C1 Rh1 . 1.919(3)
C2 C3 . 1.401(4)
C2 C9 . 1.500(4)
C3 C4 . 1.396(5)
C3 C7 . 1.500(4)
C4 C5 . 1.390(5)
C4 H4 . 0.95
C5 C6 . 1.398(5)
C5 C8 . 1.505(4)
C6 C18 . 1.501(4)
C7 H7A . 0.98
C7 H7B . 0.98
C7 H7C . 0.98
C8 H8A . 0.98
C8 H8B . 0.98
C8 H8C . 0.98
C9 N1 . 1.508(4)
C9 H9A . 0.99
C9 H9B . 0.99
C10 C11 . 1.515(4)
C10 H10A . 0.98
C10 H10B . 0.98
C10 H10C . 0.98
C11 N1 . 1.525(4)
C11 C12 . 1.518(4)
C11 H11 . 1.0
C12 C17 . 1.373(5)
C12 C13 . 1.389(5)
C13 C14 . 1.389(5)
C13 H13 . 0.95
C14 C15 . 1.386(5)
C14 H14 . 0.95
C15 C16 . 1.362(5)
C15 H15 . 0.95
C16 C17 . 1.399(5)
C16 H16 . 0.95
C17 H17 . 0.95
C18 N2 . 1.516(4)
C18 H18A . 0.99
C18 H18B . 0.99
C19 C20 . 1.514(5)
C19 H19A . 0.98
C19 H19B . 0.98
C19 H19C . 0.98
C20 N2 . 1.508(4)
C20 C21 . 1.505(4)
C20 H20 . 1.0
C21 C26 . 1.408(4)
C21 C22 . 1.405(4)
C22 C23 . 1.395(4)
C22 Rh1 . 1.985(3)
C23 C24 . 1.381(5)
C23 H23 . 0.95
C24 C25 . 1.377(5)
C24 H24 . 0.95
C25 C26 . 1.384(5)
C25 H25 . 0.95
C26 H26 . 0.95
C27 O1 . 1.255(4)
C27 O2 . 1.263(4)
C27 C28 . 1.503(4)
C28 H28A . 0.98
C28 H28B . 0.98
C28 H28C . 0.98
N1 Rh1 . 2.138(3)
N1 H1 . 0.74(4)
N2 Rh1 . 2.104(3)
N2 H2 . 0.87(4)
O1 Rh1 . 2.234(2)
O3 Rh1 . 2.2807(6)
O3 Rh1 2 2.2807(6)
O3 H3 . 0.94(5)
